data_4122736
loop_
_publ_author_name
'Kanady, Jacob S.'
'Lin, Po-Heng'
'Carsch, Kurtis M.'
'Nielsen, Robert J.'
'Takase, Michael K.'
'Goddard, 3rd, William A'
'Agapie, Theodor'

_publ_section_title
;
 Toward Models for the Full Oxygen-Evolving Complex of Photosystem II by
 Ligand Coordination To Lower the Symmetry of the Mn3CaO4 Cubane:
 Demonstration That Electronic Effects Facilitate Binding of a Fifth
 Metal.
;
_journal_issue 41
_journal_name_full 'Journal of the American Chemical Society'
_journal_page_first 14373
_journal_paper_doi 10.1021/ja508160x
_journal_volume 136
_journal_year 2014
_chemical_formula_moiety 'C72 H69 Gd Mn3 N11 O12, C F3 O3 S, O, C4 H10 O'
_chemical_formula_sum 'C77 H81 F3 Gd Mn3 N11 O17 S'
_chemical_formula_weight 1843.65
_chemical_name_systematic
;
 ?
;
_space_group_crystal_system triclinic
_space_group_IT_number 2
_space_group_name_Hall '-P 1'
_space_group_name_H-M_alt 'P -1'
_symmetry_space_group_name_Hall '-P 1'
_symmetry_space_group_name_H-M 'P -1'
_atom_sites_solution_hydrogens geom
_atom_sites_solution_primary direct
_audit_creation_date 2014-08-05
_audit_creation_method
;
Olex2 1.2
(compiled 2014.07.22 svn.r2960 for OlexSys, GUI svn.r4862)
;
_cell_angle_alpha 88.985(3)
_cell_angle_beta 89.785(3)
_cell_angle_gamma 69.483(3)
_cell_formula_units_Z 2
_cell_length_a 14.8835(10)
_cell_length_b 16.1532(11)
_cell_length_c 16.7758(11)
_cell_measurement_reflns_used 9971
_cell_measurement_temperature 100(2)
_cell_measurement_theta_max 25.69
_cell_measurement_theta_min 2.31
_cell_volume 3776.7(4)
_computing_cell_refinement 'SAINT v8.34A (Bruker, 2013)'
_computing_data_reduction 'SAINT v8.34A (Bruker, 2013)'
_computing_molecular_graphics 'Olex2 (Dolomanov et al., 2009)'
_computing_publication_material 'Olex2 (Dolomanov et al., 2009)'
_computing_structure_refinement 'XL (Sheldrick, 2008)'
_computing_structure_solution 'XT (Sheldrick, 2008)'
_diffrn_ambient_temperature 100.15
_diffrn_measured_fraction_theta_full 0.970
_diffrn_measured_fraction_theta_max 0.881
_diffrn_measurement_device_type 'Bruker APEX-II CCD'
_diffrn_measurement_method '\f and \w scans'
_diffrn_radiation_type MoK\a
_diffrn_radiation_wavelength 0.71073
_diffrn_reflns_av_R_equivalents 0.0925
_diffrn_reflns_av_unetI/netI 0.1002
_diffrn_reflns_Laue_measured_fraction_full 0.970
_diffrn_reflns_Laue_measured_fraction_max 0.881
_diffrn_reflns_limit_h_max 18
_diffrn_reflns_limit_h_min -18
_diffrn_reflns_limit_k_max 19
_diffrn_reflns_limit_k_min -19
_diffrn_reflns_limit_l_max 20
_diffrn_reflns_limit_l_min -20
_diffrn_reflns_number 75528
_diffrn_reflns_point_group_measured_fraction_full 0.970
_diffrn_reflns_point_group_measured_fraction_max 0.881
_diffrn_reflns_theta_full 25.000
_diffrn_reflns_theta_max 26.442
_diffrn_reflns_theta_min 1.461
_diffrn_standards_number 0
_exptl_absorpt_coefficient_mu 1.470
_exptl_absorpt_correction_T_max 1.0000
_exptl_absorpt_correction_T_min 0.8201
_exptl_absorpt_correction_type multi-scan
_exptl_absorpt_process_details
;
SADABS-2014/2 (Bruker,2014) was used for absorption correction.
wR2(int) was 0.0937 before and 0.0707 after correction.
The Ratio of minimum to maximum transmission is 0.8201.
The \l/2 correction factor is 0.00150.
;
_exptl_crystal_colour red
_exptl_crystal_colour_primary red
_exptl_crystal_density_diffrn 1.621
_exptl_crystal_description flake
_exptl_crystal_F_000 1876
_exptl_crystal_size_max 0.26
_exptl_crystal_size_mid 0.18
_exptl_crystal_size_min 0.06
_refine_diff_density_max 2.600
_refine_diff_density_min -1.946
_refine_diff_density_rms 0.162
_refine_ls_extinction_method none
_refine_ls_goodness_of_fit_ref 1.037
_refine_ls_hydrogen_treatment constr
_refine_ls_matrix_type full
_refine_ls_number_parameters 1120
_refine_ls_number_reflns 13700
_refine_ls_number_restraints 390
_refine_ls_restrained_S_all 1.047
_refine_ls_R_factor_all 0.1131
_refine_ls_R_factor_gt 0.0650
_refine_ls_shift/su_max 0.000
_refine_ls_shift/su_mean 0.000
_refine_ls_structure_factor_coef Fsqd
_refine_ls_weighting_details 'w=1/[\s^2^(Fo^2^)+(0.1023P)^2^+6.3832P] where P=(Fo^2^+2Fc^2^)/3'
_refine_ls_weighting_scheme calc
_refine_ls_wR_factor_gt 0.1574
_refine_ls_wR_factor_ref 0.1808
_reflns_Friedel_coverage 0.000
_reflns_number_gt 9272
_reflns_number_total 13700
_reflns_threshold_expression 'I > 2\s(I)'
_cod_data_source_file ja508160x_si_002.cif
_cod_data_source_block a13207
_cod_depositor_comments 'Adding full bibliography for 4122734--4122736.cif.'
_cod_database_code 4122736
_shelxl_version_number 2014-3
_shelx_space_group_comment
;
The symmetry employed for this shelxl refinement is uniquely defined
by the following loop, which should always be used as a source of
symmetry information in preference to the above space-group names.
They are only intended as comments.
;
_shelx_estimated_absorpt_t_max 0.917
_shelx_estimated_absorpt_t_min 0.701
_olex2_refinement_description
;
1. Fixed Uiso
 At 1.2 times of:
  All C(H) groups, All C(H,H) groups
 At 1.5 times of:
  All C(H,H,H) groups
2. Rigid bond restraints
 O11T, O12T, O13T, S1T, C1T, F11T, F12T, F13T, O21T, O22T, O23T, S2T, C2T,
 F21T, F22T, F23T
 with sigma for 1-2 distances of 0.01 and sigma for 1-3 distances of 0.01
 O11S, C11S, C12S, C13S, C14S, O21S, C21S, C22S, C23S, C24S
 with sigma for 1-2 distances of 0.005 and sigma for 1-3 distances of 0.005
3. Uiso/Uaniso restraints and constraints
O11T \\sim O12T \\sim O13T \\sim S1T \\sim C1T \\sim F11T \\sim F12T \\sim F13T
\\sim O21T \\sim O22T \\sim O23T \\sim S2T \\sim C2T \\sim F21T \\sim F22T
\\sim F23T: within 1.7A with sigma of 0.02 and sigma for terminal atoms of 0.04
O11S \\sim C11S \\sim C12S \\sim C13S \\sim C14S \\sim O21S \\sim C21S \\sim
C22S \\sim C23S \\sim C24S: within 1.7A with sigma of 0.02 and sigma for
terminal atoms of 0.04
Uanis(O11S) = Uanis(C11S) = Uanis(C12S) = Uanis(C13S) = Uanis(C14S)
4. Same fragment restrains
{O21T, O22T, O23T, S2T, C2T, F21T, F22T, F23T}
{O12T, O13T, O11T, S1T, C1T, F12T, F13T, F11T}
as
{O11T, O12T, O13T, S1T, C1T, F11T, F12T, F13T}
{O21S, C21S, C22S, C23S, C24S}
{O11S, C13S, C14S, C11S, C12S}
as
{O11S, C11S, C12S, C13S, C14S}
5. Others
 Sof(O21T)=Sof(O22T)=Sof(O23T)=Sof(S2T)=Sof(C2T)=Sof(F21T)=Sof(F22T)=Sof(F23T)=
 1-FVAR(1)
 Sof(O11T)=Sof(O12T)=Sof(O13T)=Sof(S1T)=Sof(C1T)=Sof(F11T)=Sof(F12T)=Sof(F13T)=
 FVAR(1)
 Sof(O21S)=Sof(C21S)=Sof(H21A)=Sof(H21B)=Sof(C22S)=Sof(H22A)=Sof(H22B)=
 Sof(H22C)=Sof(C23S)=Sof(H23A)=Sof(H23B)=Sof(C24S)=Sof(H24A)=Sof(H24B)=
 Sof(H24C)=1-FVAR(2)
 Sof(O11S)=Sof(C11S)=Sof(H11A)=Sof(H11B)=Sof(C12S)=Sof(H12A)=Sof(H12B)=
 Sof(H12C)=Sof(C13S)=Sof(H13A)=Sof(H13B)=Sof(C14S)=Sof(H14A)=Sof(H14B)=
 Sof(H14C)=FVAR(2)
6.a Secondary CH2 refined with riding coordinates:
 C75(H75A,H75B), C77(H77A,H77B), C78(H78A,H78B), C80(H80A,H80B), C11S(H11A,
 H11B), C13S(H13A,H13B), C21S(H21A,H21B), C23S(H23A,H23B)
6.b Me refined with riding coordinates:
 C12S(H12A,H12B,H12C), C14S(H14A,H14B,H14C), C22S(H22A,H22B,H22C), C24S(H24A,
 H24B,H24C)
6.c Aromatic/amide H refined with riding coordinates:
 C2(H2), C4(H4), C6(H6), C13(H13), C14(H14), C15(H15), C16(H16), C23(H23),
 C24(H24), C25(H25), C26(H26), C33(H33), C34(H34), C35(H35), C36(H36), C42(H42),
  C43(H43), C44(H44), C45(H45), C47(H47), C48(H48), C49(H49), C50(H50),
 C52(H52), C53(H53), C54(H54), C55(H55), C57(H57), C58(H58), C59(H59), C60(H60),
  C62(H62), C63(H63), C64(H64), C65(H65), C67(H67), C68(H68), C69(H69),
 C70(H70), C83(H83)
6.d Idealised Me refined as rotating group:
 C72(H72A,H72B,H72C), C73(H73A,H73B,H73C), C76(H76A,H76B,H76C), C79(H79A,H79B,
 H79C), C82(H82A,H82B,H82C), C84(H84A,H84B,H84C), C85(H85A,H85B,H85C)
;
_olex2_submission_special_instructions 'No special instructions were received'

loop_
_space_group_symop_operation_xyz
'x, y, z'
'-x, -y, -z'

loop_
_atom_site_label
_atom_site_type_symbol
_atom_site_fract_x
_atom_site_fract_y
_atom_site_fract_z
_atom_site_U_iso_or_equiv
_atom_site_adp_type
_atom_site_occupancy
_atom_site_site_symmetry_order
_atom_site_calc_flag
_atom_site_refinement_flags_posn
_atom_site_refinement_flags_adp
_atom_site_refinement_flags_occupancy
_atom_site_disorder_assembly
_atom_site_disorder_group
Gd1 Gd 0.25200(3) -0.00082(2) 0.26025(2) 0.02194(14) Uani 1 1 d . . . . .
Mn1 Mn 0.02367(8) 0.11954(6) 0.22404(6) 0.0178(3) Uani 1 1 d . . . . .
Mn2 Mn 0.11548(8) 0.16959(7) 0.35281(6) 0.0181(3) Uani 1 1 d . . . . .
Mn3 Mn 0.16355(8) 0.19780(7) 0.19121(6) 0.0195(3) Uani 1 1 d . . . . .
O1 O 0.0921(3) 0.0712(3) 0.3162(2) 0.0201(11) Uani 1 1 d . . . . .
O2 O 0.2231(3) 0.1469(3) 0.2858(3) 0.0206(11) Uani 1 1 d . . . . .
O3 O 0.1355(3) 0.0969(3) 0.1668(2) 0.0204(11) Uani 1 1 d . . . . .
O4 O 0.0480(3) 0.2220(3) 0.2550(2) 0.0184(10) Uani 1 1 d . . . . .
O11 O -0.0573(3) 0.1763(3) 0.1397(2) 0.0188(10) Uani 1 1 d . . . . .
O12 O 0.0054(3) 0.2139(3) 0.4131(2) 0.0203(11) Uani 1 1 d . . . . .
O13 O 0.1772(3) 0.3053(3) 0.2132(3) 0.0197(11) Uani 1 1 d . . . . .
O14 O 0.0145(4) 0.0046(3) 0.1952(3) 0.0252(12) Uani 1 1 d . . . . .
O15 O 0.1627(4) -0.0855(3) 0.2112(3) 0.0319(13) Uani 1 1 d . . . . .
O16 O 0.1944(4) 0.1006(3) 0.4371(3) 0.0257(12) Uani 1 1 d . . . . .
O17 O 0.2796(4) 0.1512(3) 0.1327(3) 0.0299(12) Uani 1 1 d . . . . .
O18 O 0.4112(4) 0.0107(4) 0.3060(3) 0.0407(14) Uani 1 1 d . . . . .
N1 N -0.1091(4) 0.1492(4) 0.2792(3) 0.0185(13) Uani 1 1 d . . . . .
N2 N 0.1372(4) 0.2768(4) 0.4022(3) 0.0201(13) Uani 1 1 d . . . . .
N3 N 0.1054(4) 0.2678(4) 0.0887(3) 0.0213(13) Uani 1 1 d . . . . .
N4 N -0.2415(5) 0.0831(4) 0.1320(4) 0.0378(17) Uani 1 1 d . . . . .
N5 N 0.1008(5) 0.2202(5) 0.6010(4) 0.0359(17) Uani 1 1 d . . . . .
N6 N 0.3062(5) 0.3388(5) 0.0473(4) 0.0381(17) Uani 1 1 d . . . . .
N7 N 0.2495(5) 0.0183(4) 0.4073(4) 0.0316(16) Uani 1 1 d . . . . .
N8 N 0.3245(5) -0.1443(5) 0.3469(4) 0.0432(19) Uani 1 1 d . . . . .
N9 N 0.3956(5) -0.1137(4) 0.1835(4) 0.0400(18) Uani 1 1 d . . . . .
N10 N 0.3229(5) 0.0620(4) 0.1516(4) 0.0347(16) Uani 1 1 d . . . . .
N11 N 0.4726(6) 0.1187(6) 0.3345(5) 0.059(2) Uani 1 1 d . . . . .
C1 C -0.1384(5) 0.3711(4) 0.1921(4) 0.0222(16) Uani 1 1 d . . . . .
C2 C -0.1622(5) 0.3609(4) 0.2701(4) 0.0212(16) Uani 1 1 d . . . . .
H2 H -0.2122 0.3386 0.2811 0.025 Uiso 1 1 calc R . . . .
C3 C -0.1140(5) 0.3829(4) 0.3343(4) 0.0197(16) Uani 1 1 d . . . . .
C4 C -0.0439(5) 0.4183(4) 0.3163(4) 0.0205(16) Uani 1 1 d . . . . .
H4 H -0.0115 0.4346 0.3585 0.025 Uiso 1 1 calc R . . . .
C5 C -0.0197(5) 0.4307(4) 0.2374(4) 0.0193(15) Uani 1 1 d . . . . .
C6 C -0.0680(5) 0.4077(4) 0.1762(4) 0.0219(16) Uani 1 1 d . . . . .
H6 H -0.0530 0.4171 0.1224 0.026 Uiso 1 1 calc R . . . .
C11 C -0.1556(5) 0.1895(4) 0.1431(4) 0.0204(16) Uani 1 1 d . . . . .
C12 C -0.2101(5) 0.2777(5) 0.1018(4) 0.0229(16) Uani 1 1 d . . . . .
C13 C -0.2706(5) 0.2810(5) 0.0376(4) 0.0289(18) Uani 1 1 d . . . . .
H13 H -0.2802 0.2282 0.0230 0.035 Uiso 1 1 calc R . . . .
C14 C -0.3168(6) 0.3568(5) -0.0055(5) 0.0325(19) Uani 1 1 d . . . . .
H14 H -0.3570 0.3554 -0.0489 0.039 Uiso 1 1 calc R . . . .
C15 C -0.3053(6) 0.4348(5) 0.0135(4) 0.0295(18) Uani 1 1 d . . . . .
H15 H -0.3370 0.4876 -0.0161 0.035 Uiso 1 1 calc R . . . .
C16 C -0.2451(6) 0.4340(5) 0.0780(4) 0.0307(18) Uani 1 1 d . . . . .
H16 H -0.2365 0.4875 0.0914 0.037 Uiso 1 1 calc R . . . .
C17 C -0.1980(5) 0.3585(5) 0.1228(4) 0.0250(17) Uani 1 1 d . . . . .
C21 C 0.0034(5) 0.2702(4) 0.4774(4) 0.0224(16) Uani 1 1 d . . . . .
C22 C -0.0983(5) 0.3364(4) 0.4839(4) 0.0200(16) Uani 1 1 d . . . . .
C23 C -0.1433(6) 0.3506(5) 0.5591(4) 0.0278(18) Uani 1 1 d . . . . .
H23 H -0.1071 0.3234 0.6050 0.033 Uiso 1 1 calc R . . . .
C24 C -0.2380(6) 0.4027(5) 0.5680(5) 0.034(2) Uani 1 1 d . . . . .
H24 H -0.2659 0.4115 0.6196 0.041 Uiso 1 1 calc R . . . .
C25 C -0.2927(6) 0.4423(5) 0.5022(5) 0.034(2) Uani 1 1 d . . . . .
H25 H -0.3589 0.4763 0.5076 0.041 Uiso 1 1 calc R . . . .
C26 C -0.2489(5) 0.4314(5) 0.4276(4) 0.0251(17) Uani 1 1 d . . . . .
H26 H -0.2863 0.4590 0.3824 0.030 Uiso 1 1 calc R . . . .
C27 C -0.1521(5) 0.3813(4) 0.4172(4) 0.0203(16) Uani 1 1 d . . . . .
C31 C 0.1781(5) 0.3623(4) 0.1494(4) 0.0208(16) Uani 1 1 d . . . . .
C32 C 0.1300(5) 0.4578(5) 0.1793(4) 0.0213(16) Uani 1 1 d . . . . .
C33 C 0.1777(6) 0.5186(5) 0.1672(4) 0.0287(18) Uani 1 1 d . . . . .
H33 H 0.2358 0.5015 0.1377 0.034 Uiso 1 1 calc R . . . .
C34 C 0.1403(6) 0.6043(5) 0.1981(4) 0.0323(19) Uani 1 1 d . . . . .
H34 H 0.1723 0.6451 0.1887 0.039 Uiso 1 1 calc R . . . .
C35 C 0.0574(6) 0.6285(5) 0.2417(4) 0.0280(18) Uani 1 1 d . . . . .
H35 H 0.0324 0.6858 0.2638 0.034 Uiso 1 1 calc R . . . .
C36 C 0.0107(6) 0.5698(5) 0.2534(4) 0.0266(17) Uani 1 1 d . . . . .
H36 H -0.0465 0.5874 0.2841 0.032 Uiso 1 1 calc R . . . .
C37 C 0.0443(5) 0.4845(4) 0.2216(4) 0.0195(16) Uani 1 1 d . . . . .
C41 C -0.1839(6) 0.1862(4) 0.2315(4) 0.0244(17) Uani 1 1 d . . . . .
C42 C -0.2769(6) 0.2183(5) 0.2584(4) 0.0305(18) Uani 1 1 d . . . . .
H42 H -0.3289 0.2427 0.2223 0.037 Uiso 1 1 calc R . . . .
C43 C -0.2930(6) 0.2139(6) 0.3396(5) 0.037(2) Uani 1 1 d . . . . .
H43 H -0.3559 0.2388 0.3607 0.044 Uiso 1 1 calc R . . . .
C44 C -0.2154(6) 0.1727(5) 0.3892(4) 0.034(2) Uani 1 1 d . . . . .
H44 H -0.2252 0.1667 0.4447 0.041 Uiso 1 1 calc R . . . .
C45 C -0.1231(6) 0.1402(5) 0.3579(4) 0.0278(18) Uani 1 1 d . . . . .
H45 H -0.0700 0.1115 0.3920 0.033 Uiso 1 1 calc R . . . .
C46 C -0.1738(5) 0.1105(5) 0.1032(4) 0.0247(17) Uani 1 1 d . . . . .
C47 C -0.1194(6) 0.0733(5) 0.0361(4) 0.0297(18) Uani 1 1 d . . . . .
H47 H -0.0711 0.0943 0.0166 0.036 Uiso 1 1 calc R . . . .
C48 C -0.1380(6) 0.0050(5) -0.0011(5) 0.037(2) Uani 1 1 d . . . . .
H48 H -0.1032 -0.0211 -0.0474 0.045 Uiso 1 1 calc R . . . .
C49 C -0.2071(6) -0.0246(6) 0.0295(5) 0.040(2) Uani 1 1 d . . . . .
H49 H -0.2212 -0.0711 0.0049 0.047 Uiso 1 1 calc R . . . .
C50 C -0.2554(6) 0.0148(6) 0.0968(5) 0.045(2) Uani 1 1 d . . . . .
H50 H -0.3011 -0.0076 0.1194 0.054 Uiso 1 1 calc R . . . .
C51 C 0.0770(5) 0.3130(5) 0.4606(4) 0.0222(16) Uani 1 1 d . . . . .
C52 C 0.0825(5) 0.3856(4) 0.5018(4) 0.0239(17) Uani 1 1 d . . . . .
H52 H 0.0400 0.4103 0.5445 0.029 Uiso 1 1 calc R . . . .
C53 C 0.1512(6) 0.4204(5) 0.4792(4) 0.0303(19) Uani 1 1 d . . . . .
H53 H 0.1553 0.4708 0.5051 0.036 Uiso 1 1 calc R . . . .
C54 C 0.2145(5) 0.3811(5) 0.4179(4) 0.0265(17) Uani 1 1 d . . . . .
H54 H 0.2624 0.4041 0.4016 0.032 Uiso 1 1 calc R . . . .
C55 C 0.2065(5) 0.3091(5) 0.3816(4) 0.0232(16) Uani 1 1 d . . . . .
H55 H 0.2507 0.2809 0.3410 0.028 Uiso 1 1 calc R . . . .
C56 C 0.0352(5) 0.2088(4) 0.5532(4) 0.0234(17) Uani 1 1 d . . . . .
C57 C -0.0046(6) 0.1437(5) 0.5654(4) 0.0302(18) Uani 1 1 d . . . . .
H57 H -0.0514 0.1384 0.5295 0.036 Uiso 1 1 calc R . . . .
C58 C 0.0244(6) 0.0871(5) 0.6300(5) 0.038(2) Uani 1 1 d . . . . .
H58 H -0.0031 0.0431 0.6405 0.045 Uiso 1 1 calc R . . . .
C59 C 0.0950(6) 0.0957(6) 0.6799(5) 0.043(2) Uani 1 1 d . . . . .
H59 H 0.1184 0.0569 0.7243 0.051 Uiso 1 1 calc R . . . .
C60 C 0.1296(7) 0.1621(6) 0.6626(5) 0.044(2) Uani 1 1 d . . . . .
H60 H 0.1779 0.1677 0.6968 0.053 Uiso 1 1 calc R . . . .
C61 C 0.1244(5) 0.3435(5) 0.0796(4) 0.0213(16) Uani 1 1 d . . . . .
C62 C 0.0954(6) 0.3965(5) 0.0128(4) 0.0276(18) Uani 1 1 d . . . . .
H62 H 0.1109 0.4485 0.0065 0.033 Uiso 1 1 calc R . . . .
C63 C 0.0433(6) 0.3730(5) -0.0452(4) 0.034(2) Uani 1 1 d . . . . .
H63 H 0.0212 0.4092 -0.0915 0.041 Uiso 1 1 calc R . . . .
C64 C 0.0242(6) 0.2957(5) -0.0344(4) 0.0321(19) Uani 1 1 d . . . . .
H64 H -0.0115 0.2785 -0.0735 0.039 Uiso 1 1 calc R . . . .
C65 C 0.0561(5) 0.2444(5) 0.0319(4) 0.0257(17) Uani 1 1 d . . . . .
H65 H 0.0434 0.1910 0.0381 0.031 Uiso 1 1 calc R . . . .
C66 C 0.2837(6) 0.3425(5) 0.1257(5) 0.0285(18) Uani 1 1 d . . . . .
C67 C 0.3509(6) 0.3320(6) 0.1844(5) 0.041(2) Uani 1 1 d . . . . .
H67 H 0.3327 0.3369 0.2389 0.049 Uiso 1 1 calc R . . . .
C68 C 0.4449(7) 0.3141(7) 0.1630(6) 0.056(3) Uani 1 1 d . . . . .
H68 H 0.4926 0.3070 0.2026 0.067 Uiso 1 1 calc R . . . .
C69 C 0.4693(7) 0.3066(6) 0.0837(6) 0.052(3) Uani 1 1 d . . . . .
H69 H 0.5341 0.2921 0.0673 0.062 Uiso 1 1 calc R . . . .
C70 C 0.3969(7) 0.3207(6) 0.0289(6) 0.050(3) Uani 1 1 d . . . . .
H70 H 0.4134 0.3171 -0.0260 0.060 Uiso 1 1 calc R . . . .
C71 C 0.0807(6) -0.0696(5) 0.1899(4) 0.0294(18) Uani 1 1 d . . . . .
C72 C 0.0553(6) -0.1451(5) 0.1551(5) 0.033(2) Uani 1 1 d . . . . .
H72A H 0.1072 -0.1799 0.1201 0.050 Uiso 1 1 calc GR . . . .
H72B H -0.0043 -0.1208 0.1243 0.050 Uiso 1 1 calc GR . . . .
H72C H 0.0467 -0.1831 0.1984 0.050 Uiso 1 1 calc GR . . . .
C73 C 0.3225(7) -0.0129(6) 0.5383(5) 0.047(2) Uani 1 1 d . . . . .
H73A H 0.3119 0.0504 0.5413 0.071 Uiso 1 1 calc GR . . . .
H73B H 0.3881 -0.0472 0.5553 0.071 Uiso 1 1 calc GR . . . .
H73C H 0.2769 -0.0272 0.5733 0.071 Uiso 1 1 calc GR . . . .
C74 C 0.3080(6) -0.0352(5) 0.4547(5) 0.0336(19) Uani 1 1 d . . . . .
C75 C 0.3702(6) -0.1218(6) 0.4204(5) 0.041(2) Uani 1 1 d . . . . .
H75A H 0.3808 -0.1694 0.4612 0.049 Uiso 1 1 calc R . . . .
H75B H 0.4335 -0.1185 0.4060 0.049 Uiso 1 1 calc R . . . .
C76 C 0.2495(7) -0.1768(6) 0.3715(5) 0.050(2) Uani 1 1 d . . . . .
H76A H 0.2187 -0.1901 0.3242 0.075 Uiso 1 1 calc GR . . . .
H76B H 0.2016 -0.1317 0.4027 0.075 Uiso 1 1 calc GR . . . .
H76C H 0.2772 -0.2307 0.4041 0.075 Uiso 1 1 calc GR . . . .
C77 C 0.3943(8) -0.2146(6) 0.2985(6) 0.059(3) Uani 1 1 d . . . . .
H77A H 0.3587 -0.2443 0.2670 0.071 Uiso 1 1 calc R . . . .
H77B H 0.4380 -0.2594 0.3350 0.071 Uiso 1 1 calc R . . . .
C78 C 0.4531(7) -0.1808(6) 0.2428(5) 0.054(3) Uani 1 1 d . . . . .
H78A H 0.4918 -0.1544 0.2746 0.065 Uiso 1 1 calc R . . . .
H78B H 0.4982 -0.2313 0.2138 0.065 Uiso 1 1 calc R . . . .
C79 C 0.3603(7) -0.1572(6) 0.1205(5) 0.051(3) Uani 1 1 d . . . . .
H79A H 0.4150 -0.2009 0.0942 0.076 Uiso 1 1 calc GR . . . .
H79B H 0.3236 -0.1128 0.0812 0.076 Uiso 1 1 calc GR . . . .
H79C H 0.3190 -0.1867 0.1442 0.076 Uiso 1 1 calc GR . . . .
C80 C 0.4581(6) -0.0694(5) 0.1464(5) 0.039(2) Uani 1 1 d . . . . .
H80A H 0.4892 -0.1028 0.0988 0.046 Uiso 1 1 calc R . . . .
H80B H 0.5094 -0.0716 0.1846 0.046 Uiso 1 1 calc R . . . .
C81 C 0.4060(6) 0.0251(6) 0.1220(5) 0.036(2) Uani 1 1 d . . . . .
C82 C 0.4555(7) 0.0758(6) 0.0744(6) 0.055(3) Uani 1 1 d . . . . .
H82A H 0.4282 0.0874 0.0206 0.083 Uiso 1 1 calc GR . . . .
H82B H 0.5242 0.0412 0.0713 0.083 Uiso 1 1 calc GR . . . .
H82C H 0.4464 0.1320 0.1004 0.083 Uiso 1 1 calc GR . . . .
C83 C 0.4113(7) 0.0778(6) 0.3426(5) 0.045(2) Uani 1 1 d . . . . .
H83 H 0.3614 0.1014 0.3803 0.053 Uiso 1 1 calc R . . . .
C84 C 0.5527(9) 0.0864(8) 0.2749(6) 0.077(3) Uani 1 1 d . . . . .
H84A H 0.5650 0.0240 0.2639 0.115 Uiso 1 1 calc GR . . . .
H84B H 0.6108 0.0928 0.2966 0.115 Uiso 1 1 calc GR . . . .
H84C H 0.5343 0.1213 0.2253 0.115 Uiso 1 1 calc GR . . . .
C85 C 0.4663(8) 0.1982(7) 0.3808(7) 0.068(3) Uani 1 1 d . . . . .
H85A H 0.4505 0.2498 0.3448 0.102 Uiso 1 1 calc GR . . . .
H85B H 0.5281 0.1888 0.4067 0.102 Uiso 1 1 calc GR . . . .
H85C H 0.4163 0.2085 0.4214 0.102 Uiso 1 1 calc GR . . . .
O11T O 0.5069(18) 0.5490(14) 0.3659(14) 0.088(6) Uani 0.505(8) 1 d . U P A 1
O12T O 0.4316(12) 0.4398(11) 0.3322(9) 0.082(5) Uani 0.505(8) 1 d . U P A 1
O13T O 0.5883(10) 0.4261(12) 0.2807(13) 0.112(6) Uani 0.505(8) 1 d . U P A 1
S1T S 0.4977(7) 0.4849(6) 0.3135(6) 0.072(3) Uani 0.505(8) 1 d . U P A 1
C1T C 0.4442(11) 0.5489(11) 0.2263(10) 0.069(4) Uani 0.505(8) 1 d . U P A 1
F11T F 0.4374(13) 0.5024(9) 0.1669(7) 0.097(5) Uani 0.505(8) 1 d . U P A 1
F12T F 0.4856(12) 0.6012(11) 0.1980(10) 0.084(5) Uani 0.505(8) 1 d . U P A 1
F13T F 0.3600(9) 0.6059(9) 0.2447(9) 0.090(4) Uani 0.505(8) 1 d . U P A 1
O21T O 0.5085(19) 0.4198(11) 0.3276(12) 0.128(7) Uani 0.495(8) 1 d . U P A 2
O22T O 0.3728(12) 0.536(2) 0.2740(14) 0.158(8) Uani 0.495(8) 1 d . U P A 2
O23T O 0.487(2) 0.5705(17) 0.3637(14) 0.116(8) Uani 0.495(8) 1 d . U P A 2
S2T S 0.4671(9) 0.5174(9) 0.3060(7) 0.101(4) Uani 0.495(8) 1 d . U P A 2
C2T C 0.5366(12) 0.5169(10) 0.2203(10) 0.069(4) Uani 0.495(8) 1 d . U P A 2
F21T F 0.5275(14) 0.4721(11) 0.1612(7) 0.100(5) Uani 0.495(8) 1 d . U P A 2
F22T F 0.5322(16) 0.5910(12) 0.1882(15) 0.123(7) Uani 0.495(8) 1 d . U P A 2
F23T F 0.6275(10) 0.4832(16) 0.2334(10) 0.158(7) Uani 0.495(8) 1 d . U P A 2
O1W O 0.5224(8) 0.3370(5) 0.4893(5) 0.109(3) Uani 1 1 d . . . . .
O11S O 0.312(2) 0.299(2) 0.6856(17) 0.128(6) Uani 0.365(11) 1 d . U P B 1
C11S C 0.270(3) 0.379(2) 0.755(2) 0.128(6) Uani 0.365(11) 1 d . U P B 1
H11A H 0.2052 0.4227 0.7437 0.154 Uiso 0.365(11) 1 calc R . P B 1
H11B H 0.3156 0.4089 0.7694 0.154 Uiso 0.365(11) 1 calc R . P B 1
C12S C 0.271(3) 0.293(3) 0.821(2) 0.128(6) Uani 0.365(11) 1 d . U P B 1
H12A H 0.2488 0.3167 0.8733 0.192 Uiso 0.365(11) 1 calc R . P B 1
H12B H 0.2287 0.2635 0.8000 0.192 Uiso 0.365(11) 1 calc R . P B 1
H12C H 0.3366 0.2500 0.8251 0.192 Uiso 0.365(11) 1 calc R . P B 1
C13S C 0.374(3) 0.298(3) 0.599(2) 0.128(6) Uani 0.365(11) 1 d . U P B 1
H13A H 0.4438 0.2812 0.6058 0.154 Uiso 0.365(11) 1 calc R . P B 1
H13B H 0.3474 0.3534 0.5661 0.154 Uiso 0.365(11) 1 calc R . P B 1
C14S C 0.336(3) 0.210(3) 0.566(3) 0.128(6) Uani 0.365(11) 1 d . U P B 1
H14A H 0.3616 0.1920 0.5127 0.192 Uiso 0.365(11) 1 calc R . P B 1
H14B H 0.3602 0.1599 0.6034 0.192 Uiso 0.365(11) 1 calc R . P B 1
H14C H 0.2658 0.2306 0.5644 0.192 Uiso 0.365(11) 1 calc R . P B 1
O21S O 0.2912(8) 0.2655(10) 0.7528(10) 0.109(4) Uani 0.635(11) 1 d . U P B 2
C21S C 0.3161(13) 0.1637(14) 0.7882(14) 0.114(6) Uani 0.635(11) 1 d . U P B 2
H21A H 0.3850 0.1267 0.7884 0.137 Uiso 0.635(11) 1 calc R . P B 2
H21B H 0.2758 0.1318 0.7664 0.137 Uiso 0.635(11) 1 calc R . P B 2
C22S C 0.2733(15) 0.2206(14) 0.8782(14) 0.111(6) Uani 0.635(11) 1 d . U P B 2
H22A H 0.2764 0.1776 0.9211 0.166 Uiso 0.635(11) 1 calc R . P B 2
H22B H 0.3131 0.2552 0.8923 0.166 Uiso 0.635(11) 1 calc R . P B 2
H22C H 0.2067 0.2602 0.8709 0.166 Uiso 0.635(11) 1 calc R . P B 2
C23S C 0.283(2) 0.3449(16) 0.6879(15) 0.132(6) Uani 0.635(11) 1 d . U P B 2
H23A H 0.3276 0.3768 0.6983 0.159 Uiso 0.635(11) 1 calc R . P B 2
H23B H 0.2166 0.3868 0.6796 0.159 Uiso 0.635(11) 1 calc R . P B 2
C24S C 0.3229(17) 0.264(2) 0.6133(15) 0.142(8) Uani 0.635(11) 1 d . U P B 2
H24A H 0.3261 0.2929 0.5621 0.214 Uiso 0.635(11) 1 calc R . P B 2
H24B H 0.3867 0.2223 0.6275 0.214 Uiso 0.635(11) 1 calc R . P B 2
H24C H 0.2780 0.2321 0.6092 0.214 Uiso 0.635(11) 1 calc R . P B 2

loop_
_atom_site_aniso_label
_atom_site_aniso_U_11
_atom_site_aniso_U_22
_atom_site_aniso_U_33
_atom_site_aniso_U_23
_atom_site_aniso_U_13
_atom_site_aniso_U_12
Gd1 0.0305(2) 0.0164(2) 0.0203(2) -0.00740(14) -0.00023(15) -0.00966(16)
Mn1 0.0302(6) 0.0137(5) 0.0129(5) -0.0061(4) 0.0000(4) -0.0116(5)
Mn2 0.0295(6) 0.0145(5) 0.0123(5) -0.0054(4) -0.0005(4) -0.0098(5)
Mn3 0.0300(6) 0.0162(6) 0.0143(5) -0.0038(4) 0.0015(5) -0.0106(5)
O1 0.036(3) 0.012(2) 0.014(2) -0.0025(18) -0.005(2) -0.011(2)
O2 0.029(3) 0.019(3) 0.019(2) -0.008(2) 0.004(2) -0.015(2)
O3 0.030(3) 0.019(3) 0.014(2) -0.0094(19) 0.004(2) -0.010(2)
O4 0.029(3) 0.016(2) 0.011(2) -0.0074(18) 0.000(2) -0.009(2)
O11 0.029(3) 0.020(3) 0.011(2) -0.0029(19) -0.004(2) -0.013(2)
O12 0.036(3) 0.015(2) 0.013(2) -0.0085(18) 0.002(2) -0.012(2)
O13 0.029(3) 0.016(2) 0.018(2) -0.0036(19) -0.002(2) -0.012(2)
O14 0.039(3) 0.018(3) 0.020(3) -0.003(2) 0.000(2) -0.011(3)
O15 0.039(4) 0.035(3) 0.029(3) -0.004(2) -0.002(3) -0.022(3)
O16 0.041(3) 0.016(3) 0.017(3) -0.003(2) -0.004(2) -0.006(2)
O17 0.037(3) 0.024(3) 0.026(3) -0.002(2) 0.010(2) -0.007(3)
O18 0.050(4) 0.040(3) 0.035(3) -0.002(3) -0.007(3) -0.018(3)
N1 0.030(4) 0.014(3) 0.019(3) -0.007(2) -0.002(3) -0.017(3)
N2 0.030(4) 0.016(3) 0.015(3) -0.003(2) -0.002(3) -0.009(3)
N3 0.030(4) 0.019(3) 0.016(3) -0.007(2) 0.002(3) -0.010(3)
N4 0.047(4) 0.041(4) 0.036(4) -0.018(3) 0.006(3) -0.027(4)
N5 0.050(4) 0.047(4) 0.017(3) 0.000(3) -0.008(3) -0.025(4)
N6 0.041(4) 0.041(4) 0.037(4) -0.009(3) 0.015(3) -0.021(4)
N7 0.048(4) 0.026(4) 0.025(3) 0.002(3) -0.005(3) -0.018(3)
N8 0.062(5) 0.040(4) 0.024(4) -0.007(3) 0.003(3) -0.013(4)
N9 0.050(5) 0.028(4) 0.037(4) -0.010(3) 0.006(3) -0.008(4)
N10 0.041(4) 0.031(4) 0.033(4) -0.010(3) 0.007(3) -0.014(3)
N11 0.058(5) 0.070(6) 0.059(5) -0.021(4) 0.002(4) -0.036(5)
C1 0.034(4) 0.012(4) 0.020(4) -0.008(3) 0.001(3) -0.008(3)
C2 0.029(4) 0.010(3) 0.027(4) -0.007(3) 0.004(3) -0.009(3)
C3 0.032(4) 0.015(4) 0.014(3) -0.006(3) 0.003(3) -0.010(3)
C4 0.028(4) 0.014(4) 0.021(4) -0.008(3) -0.004(3) -0.008(3)
C5 0.024(4) 0.015(4) 0.018(4) -0.002(3) -0.001(3) -0.006(3)
C6 0.032(4) 0.017(4) 0.016(4) -0.002(3) -0.001(3) -0.009(3)
C11 0.031(4) 0.021(4) 0.014(3) -0.011(3) 0.002(3) -0.015(3)
C12 0.029(4) 0.026(4) 0.017(4) -0.009(3) 0.000(3) -0.013(4)
C13 0.034(5) 0.028(4) 0.029(4) -0.005(3) -0.007(4) -0.016(4)
C14 0.033(5) 0.041(5) 0.030(4) -0.006(4) -0.004(4) -0.021(4)
C15 0.034(5) 0.037(5) 0.022(4) 0.009(3) -0.005(3) -0.018(4)
C16 0.043(5) 0.030(5) 0.025(4) -0.001(3) -0.007(4) -0.022(4)
C17 0.030(4) 0.028(4) 0.022(4) -0.008(3) 0.001(3) -0.015(4)
C21 0.040(5) 0.020(4) 0.010(3) -0.006(3) -0.001(3) -0.015(4)
C22 0.027(4) 0.017(4) 0.021(4) -0.010(3) 0.003(3) -0.014(3)
C23 0.044(5) 0.021(4) 0.022(4) -0.009(3) 0.007(3) -0.014(4)
C24 0.051(6) 0.035(5) 0.025(4) -0.008(4) 0.011(4) -0.025(5)
C25 0.034(5) 0.026(4) 0.043(5) -0.016(4) 0.014(4) -0.012(4)
C26 0.026(4) 0.023(4) 0.031(4) -0.009(3) -0.001(3) -0.013(4)
C27 0.035(5) 0.013(4) 0.017(4) -0.007(3) 0.002(3) -0.015(3)
C31 0.030(4) 0.015(4) 0.020(4) 0.001(3) -0.001(3) -0.011(3)
C32 0.036(4) 0.022(4) 0.013(3) 0.003(3) -0.007(3) -0.018(4)
C33 0.031(5) 0.028(4) 0.032(4) 0.003(3) -0.003(3) -0.017(4)
C34 0.047(5) 0.029(4) 0.033(4) 0.002(3) -0.009(4) -0.028(4)
C35 0.050(5) 0.021(4) 0.017(4) -0.003(3) -0.007(4) -0.018(4)
C36 0.041(5) 0.026(4) 0.016(4) -0.004(3) -0.005(3) -0.016(4)
C37 0.033(4) 0.019(4) 0.011(3) -0.004(3) -0.003(3) -0.016(3)
C41 0.041(5) 0.014(4) 0.025(4) -0.009(3) 0.003(4) -0.017(4)
C42 0.033(5) 0.039(5) 0.027(4) -0.009(3) -0.003(4) -0.022(4)
C43 0.036(5) 0.047(5) 0.037(5) -0.007(4) 0.014(4) -0.027(4)
C44 0.049(6) 0.046(5) 0.020(4) -0.006(4) 0.006(4) -0.033(5)
C45 0.046(5) 0.033(4) 0.016(4) -0.009(3) 0.007(3) -0.028(4)
C46 0.029(4) 0.024(4) 0.021(4) -0.002(3) -0.011(3) -0.010(4)
C47 0.046(5) 0.035(5) 0.016(4) -0.008(3) -0.007(3) -0.024(4)
C48 0.055(6) 0.028(5) 0.025(4) -0.007(3) -0.008(4) -0.010(4)
C49 0.050(6) 0.035(5) 0.040(5) -0.013(4) -0.007(4) -0.022(5)
C50 0.044(5) 0.050(6) 0.056(6) -0.019(5) 0.006(4) -0.032(5)
C51 0.035(4) 0.023(4) 0.011(3) -0.004(3) -0.003(3) -0.013(4)
C52 0.033(4) 0.019(4) 0.019(4) -0.011(3) -0.002(3) -0.009(4)
C53 0.042(5) 0.025(4) 0.029(4) -0.012(3) -0.007(4) -0.018(4)
C54 0.031(4) 0.023(4) 0.029(4) -0.004(3) -0.005(3) -0.014(4)
C55 0.030(4) 0.023(4) 0.016(4) -0.001(3) -0.002(3) -0.008(4)
C56 0.036(5) 0.017(4) 0.017(4) -0.009(3) 0.006(3) -0.008(3)
C57 0.047(5) 0.025(4) 0.020(4) 0.000(3) 0.004(4) -0.013(4)
C58 0.055(6) 0.026(4) 0.031(5) -0.002(4) 0.011(4) -0.012(4)
C59 0.047(6) 0.048(6) 0.023(4) 0.008(4) -0.001(4) -0.005(5)
C60 0.052(6) 0.061(6) 0.024(5) 0.001(4) -0.008(4) -0.025(5)
C61 0.030(4) 0.023(4) 0.013(4) -0.005(3) 0.004(3) -0.013(3)
C62 0.045(5) 0.020(4) 0.022(4) -0.004(3) 0.003(3) -0.017(4)
C63 0.056(6) 0.028(4) 0.018(4) -0.002(3) -0.002(4) -0.015(4)
C64 0.058(6) 0.026(4) 0.019(4) -0.007(3) -0.001(4) -0.023(4)
C65 0.038(5) 0.023(4) 0.020(4) -0.006(3) 0.002(3) -0.016(4)
C66 0.036(5) 0.018(4) 0.037(5) -0.001(3) 0.000(4) -0.017(4)
C67 0.039(5) 0.046(5) 0.042(5) 0.002(4) 0.006(4) -0.023(5)
C68 0.037(6) 0.069(7) 0.065(7) 0.009(5) 0.000(5) -0.023(5)
C69 0.035(6) 0.044(6) 0.078(8) -0.005(5) 0.018(5) -0.016(5)
C70 0.056(7) 0.053(6) 0.051(6) -0.013(5) 0.025(5) -0.030(5)
C71 0.043(5) 0.029(5) 0.021(4) 0.002(3) -0.001(4) -0.018(4)
C72 0.053(5) 0.032(5) 0.030(4) -0.008(3) 0.001(4) -0.035(4)
C73 0.056(6) 0.048(6) 0.036(5) 0.000(4) -0.013(4) -0.017(5)
C74 0.045(5) 0.026(4) 0.031(5) 0.002(4) -0.007(4) -0.014(4)
C75 0.049(6) 0.038(5) 0.032(5) 0.004(4) -0.004(4) -0.011(4)
C76 0.078(7) 0.043(6) 0.044(5) 0.007(4) -0.006(5) -0.041(5)
C77 0.086(8) 0.032(5) 0.041(6) 0.005(4) 0.001(5) 0.002(5)
C78 0.062(7) 0.038(6) 0.044(6) 0.004(4) 0.013(5) 0.004(5)
C79 0.064(7) 0.048(6) 0.053(6) -0.035(5) 0.032(5) -0.033(5)
C80 0.046(5) 0.039(5) 0.031(5) -0.006(4) 0.010(4) -0.015(4)
C81 0.044(5) 0.036(5) 0.031(5) -0.006(4) 0.003(4) -0.017(4)
C82 0.054(6) 0.051(6) 0.062(6) -0.007(5) 0.027(5) -0.020(5)
C83 0.050(6) 0.048(6) 0.044(5) -0.009(4) -0.014(4) -0.027(5)
C84 0.090(9) 0.096(10) 0.052(7) -0.004(6) -0.006(6) -0.042(8)
C85 0.062(7) 0.062(7) 0.083(8) -0.008(6) -0.016(6) -0.024(6)
O11T 0.105(13) 0.067(11) 0.083(10) -0.024(8) -0.042(10) -0.017(9)
O12T 0.095(11) 0.085(10) 0.075(9) -0.036(7) 0.027(9) -0.041(9)
O13T 0.069(9) 0.091(11) 0.163(16) -0.045(10) 0.004(9) -0.010(7)
S1T 0.087(6) 0.072(6) 0.052(4) -0.024(3) -0.003(4) -0.020(5)
C1T 0.071(8) 0.094(9) 0.055(7) -0.027(6) 0.011(7) -0.044(6)
F11T 0.148(13) 0.072(9) 0.068(8) -0.006(6) -0.042(9) -0.035(9)
F12T 0.097(11) 0.095(9) 0.072(8) -0.012(6) 0.019(8) -0.048(8)
F13T 0.074(8) 0.069(9) 0.125(11) 0.001(7) 0.014(7) -0.024(6)
O21T 0.196(16) 0.099(10) 0.088(12) -0.014(9) 0.030(13) -0.049(12)
O22T 0.087(10) 0.229(19) 0.146(17) -0.030(15) 0.015(9) -0.037(13)
O23T 0.172(17) 0.092(13) 0.060(10) -0.033(10) 0.011(11) -0.016(14)
S2T 0.102(7) 0.127(8) 0.071(6) -0.043(5) 0.023(5) -0.036(6)
C2T 0.078(8) 0.073(10) 0.051(8) -0.017(7) -0.010(8) -0.019(10)
F21T 0.152(13) 0.110(11) 0.063(8) -0.034(7) 0.044(8) -0.076(11)
F22T 0.152(17) 0.096(10) 0.145(14) -0.007(9) 0.017(13) -0.075(11)
F23T 0.078(8) 0.250(19) 0.109(13) 0.013(13) 0.003(7) -0.011(11)
O1W 0.160(9) 0.056(5) 0.100(7) -0.021(5) 0.000(6) -0.023(6)
O11S 0.072(9) 0.115(12) 0.178(14) -0.028(10) -0.047(10) -0.007(9)
C11S 0.072(9) 0.115(12) 0.178(14) -0.028(10) -0.047(10) -0.007(9)
C12S 0.072(9) 0.115(12) 0.178(14) -0.028(10) -0.047(10) -0.007(9)
C13S 0.072(9) 0.115(12) 0.178(14) -0.028(10) -0.047(10) -0.007(9)
C14S 0.072(9) 0.115(12) 0.178(14) -0.028(10) -0.047(10) -0.007(9)
O21S 0.028(6) 0.116(9) 0.195(13) -0.007(8) -0.027(8) -0.040(7)
C21S 0.046(10) 0.120(11) 0.188(16) -0.011(10) -0.038(11) -0.041(10)
C22S 0.076(14) 0.073(14) 0.199(14) -0.011(11) -0.024(14) -0.045(12)
C23S 0.083(11) 0.126(13) 0.171(15) -0.005(9) -0.028(11) -0.016(11)
C24S 0.080(14) 0.17(2) 0.176(13) -0.033(13) -0.066(13) -0.036(14)

loop_
_atom_type_symbol
_atom_type_description
_atom_type_scat_dispersion_real
_atom_type_scat_dispersion_imag
_atom_type_scat_source
C C 0.0033 0.0016 'International Tables Vol C Tables 4.2.6.8 and 6.1.1.4'
H H 0.0000 0.0000 'International Tables Vol C Tables 4.2.6.8 and 6.1.1.4'
F F 0.0171 0.0103 'International Tables Vol C Tables 4.2.6.8 and 6.1.1.4'
Gd Gd -0.1653 3.9035 'International Tables Vol C Tables 4.2.6.8 and 6.1.1.4'
Mn Mn 0.3368 0.7283 'International Tables Vol C Tables 4.2.6.8 and 6.1.1.4'
N N 0.0061 0.0033 'International Tables Vol C Tables 4.2.6.8 and 6.1.1.4'
O O 0.0106 0.0060 'International Tables Vol C Tables 4.2.6.8 and 6.1.1.4'
S S 0.1246 0.1234 'International Tables Vol C Tables 4.2.6.8 and 6.1.1.4'

loop_
_geom_angle_atom_site_label_1
_geom_angle_atom_site_label_2
_geom_angle_atom_site_label_3
_geom_angle
Mn2 Gd1 Mn1 51.41(2)
Mn3 Gd1 Mn1 51.46(3)
Mn3 Gd1 Mn2 53.11(3)
O1 Gd1 Mn1 33.36(10)
O1 Gd1 Mn2 35.11(10)
O1 Gd1 Mn3 70.63(10)
O1 Gd1 O18 128.16(16)
O1 Gd1 N7 65.53(19)
O1 Gd1 N8 104.03(19)
O1 Gd1 N9 160.89(19)
O1 Gd1 N10 124.81(19)
O2 Gd1 Mn1 69.57(12)
O2 Gd1 Mn2 35.41(11)
O2 Gd1 Mn3 34.68(11)
O2 Gd1 O1 68.50(15)
O2 Gd1 O3 68.24(15)
O2 Gd1 O15 136.54(18)
O2 Gd1 O18 72.93(17)
O2 Gd1 N7 71.48(18)
O2 Gd1 N8 132.44(19)
O2 Gd1 N9 128.94(19)
O2 Gd1 N10 71.19(18)
O3 Gd1 Mn1 33.05(10)
O3 Gd1 Mn2 70.60(10)
O3 Gd1 Mn3 35.50(10)
O3 Gd1 O1 65.58(14)
O3 Gd1 O18 127.61(16)
O3 Gd1 N7 124.88(18)
O3 Gd1 N8 153.8(2)
O3 Gd1 N9 110.71(18)
O3 Gd1 N10 65.36(19)
O15 Gd1 Mn1 67.02(14)
O15 Gd1 Mn2 110.96(13)
O15 Gd1 Mn3 109.64(13)
O15 Gd1 O1 76.42(16)
O15 Gd1 O3 74.44(16)
O15 Gd1 O18 150.42(19)
O15 Gd1 N7 116.14(19)
O15 Gd1 N8 79.8(2)
O15 Gd1 N9 84.5(2)
O15 Gd1 N10 112.35(19)
O18 Gd1 Mn1 142.49(13)
O18 Gd1 Mn2 96.32(13)
O18 Gd1 Mn3 95.62(13)
O18 Gd1 N8 78.1(2)
O18 Gd1 N9 69.8(2)
N7 Gd1 Mn1 97.76(16)
N7 Gd1 Mn2 54.82(15)
N7 Gd1 Mn3 103.62(15)
N7 Gd1 O18 70.29(19)
N7 Gd1 N8 63.5(2)
N7 Gd1 N9 123.7(2)
N8 Gd1 Mn1 129.49(17)
N8 Gd1 Mn2 115.63(14)
N8 Gd1 Mn3 166.90(15)
N8 Gd1 N9 70.8(2)
N9 Gd1 Mn1 137.36(16)
N9 Gd1 Mn2 163.75(16)
N9 Gd1 Mn3 118.15(15)
N10 Gd1 Mn1 97.32(16)
N10 Gd1 Mn2 104.01(15)
N10 Gd1 Mn3 54.84(16)
N10 Gd1 O18 69.7(2)
N10 Gd1 N7 131.4(2)
N10 Gd1 N8 131.0(2)
N10 Gd1 N9 64.0(2)
Mn2 Mn1 Gd1 62.30(3)
Mn2 Mn1 Mn3 60.79(3)
Mn3 Mn1 Gd1 62.17(3)
O1 Mn1 Gd1 46.40(14)
O1 Mn1 Mn2 40.21(13)
O1 Mn1 Mn3 87.65(14)
O1 Mn1 O4 83.27(19)
O1 Mn1 O11 172.9(2)
O1 Mn1 O14 91.70(19)
O1 Mn1 N1 93.7(2)
O3 Mn1 Gd1 46.25(14)
O3 Mn1 Mn2 87.98(14)
O3 Mn1 Mn3 40.54(13)
O3 Mn1 O1 91.3(2)
O3 Mn1 O4 83.59(19)
O3 Mn1 O11 95.1(2)
O3 Mn1 O14 91.9(2)
O3 Mn1 N1 174.9(2)
O4 Mn1 Gd1 89.45(14)
O4 Mn1 Mn2 43.09(13)
O4 Mn1 Mn3 43.07(13)
O4 Mn1 O14 173.1(2)
O4 Mn1 N1 97.27(19)
O11 Mn1 Gd1 140.46(14)
O11 Mn1 Mn2 136.88(14)
O11 Mn1 Mn3 95.24(14)
O11 Mn1 O4 94.43(19)
O11 Mn1 O14 91.11(19)
O11 Mn1 N1 79.9(2)
O14 Mn1 Gd1 83.68(15)
O14 Mn1 Mn2 131.85(15)
O14 Mn1 Mn3 132.32(15)
O14 Mn1 N1 87.7(2)
N1 Mn1 Gd1 138.61(16)
N1 Mn1 Mn2 96.06(15)
N1 Mn1 Mn3 139.93(14)
Mn1 Mn2 Gd1 66.29(3)
Mn1 Mn2 Mn3 59.61(3)
Mn3 Mn2 Gd1 63.34(3)
O1 Mn2 Gd1 49.22(15)
O1 Mn2 Mn1 40.20(14)
O1 Mn2 Mn3 86.64(14)
O1 Mn2 O2 91.62(19)
O1 Mn2 O4 81.86(19)
O1 Mn2 O16 90.9(2)
O1 Mn2 N2 175.4(2)
O2 Mn2 Gd1 45.46(13)
O2 Mn2 Mn1 86.99(14)
O2 Mn2 Mn3 39.41(14)
O2 Mn2 O4 81.9(2)
O2 Mn2 O16 91.0(2)
O2 Mn2 N2 92.2(2)
O4 Mn2 Gd1 91.82(13)
O4 Mn2 Mn1 41.69(13)
O4 Mn2 Mn3 42.46(13)
O4 Mn2 N2 101.2(2)
O12 Mn2 Gd1 144.52(14)
O12 Mn2 Mn1 94.81(14)
O12 Mn2 Mn3 133.93(15)
O12 Mn2 O1 96.7(2)
O12 Mn2 O2 169.1(2)
O12 Mn2 O4 92.3(2)
O12 Mn2 O16 95.9(2)
O12 Mn2 N2 79.8(2)
O16 Mn2 Gd1 77.82(14)
O16 Mn2 Mn1 130.89(14)
O16 Mn2 Mn3 130.08(15)
O16 Mn2 O4 169.64(19)
O16 Mn2 N2 86.5(2)
N2 Mn2 Gd1 133.57(17)
N2 Mn2 Mn1 142.58(16)
N2 Mn2 Mn3 97.93(15)
Mn1 Mn3 Gd1 66.37(3)
Mn1 Mn3 Mn2 59.60(3)
Mn2 Mn3 Gd1 63.55(3)
O2 Mn3 Gd1 45.44(13)
O2 Mn3 Mn1 87.61(14)
O2 Mn3 Mn2 40.26(14)
O2 Mn3 O3 91.81(19)
O2 Mn3 O4 82.72(19)
O2 Mn3 O13 92.23(19)
O2 Mn3 O17 92.2(2)
O2 Mn3 N3 172.0(2)
O3 Mn3 Gd1 49.34(14)
O3 Mn3 Mn1 39.87(14)
O3 Mn3 Mn2 86.48(13)
O3 Mn3 O4 81.53(19)
O3 Mn3 O17 89.0(2)
O3 Mn3 N3 96.0(2)
O4 Mn3 Gd1 92.01(13)
O4 Mn3 Mn1 41.69(13)
O4 Mn3 Mn2 42.48(13)
O4 Mn3 N3 99.9(2)
O13 Mn3 Gd1 135.90(14)
O13 Mn3 Mn1 135.49(15)
O13 Mn3 Mn2 93.45(14)
O13 Mn3 O3 173.7(2)
O13 Mn3 O4 94.14(19)
O13 Mn3 O17 95.8(2)
O13 Mn3 N3 80.1(2)
O17 Mn3 Gd1 77.62(15)
O17 Mn3 Mn1 128.72(16)
O17 Mn3 Mn2 131.94(16)
O17 Mn3 O4 169.0(2)
O17 Mn3 N3 86.4(2)
N3 Mn3 Gd1 141.29(15)
N3 Mn3 Mn1 99.39(16)
N3 Mn3 Mn2 141.71(16)
Mn1 O1 Gd1 100.24(18)
Mn1 O1 Mn2 99.6(2)
Mn2 O1 Gd1 95.67(19)
Mn2 O2 Gd1 99.13(18)
Mn3 O2 Gd1 99.88(18)
Mn3 O2 Mn2 100.3(2)
Mn1 O3 Gd1 100.70(19)
Mn1 O3 Mn3 99.6(2)
Mn3 O3 Gd1 95.16(18)
Mn1 O4 Mn2 95.2(2)
Mn1 O4 Mn3 95.24(19)
Mn3 O4 Mn2 95.1(2)
C11 O11 Mn1 120.2(4)
C21 O12 Mn2 119.5(4)
C31 O13 Mn3 118.7(4)
C71 O14 Mn1 128.8(5)
C71 O15 Gd1 135.3(5)
N7 O16 Mn2 108.6(4)
N10 O17 Mn3 109.2(4)
C83 O18 Gd1 119.8(6)
C41 N1 Mn1 114.6(4)
C41 N1 C45 119.7(6)
C45 N1 Mn1 125.5(5)
C51 N2 Mn2 113.6(4)
C51 N2 C55 120.2(6)
C55 N2 Mn2 126.1(5)
C61 N3 Mn3 113.3(4)
C65 N3 Mn3 127.2(5)
C65 N3 C61 119.5(6)
C46 N4 C50 118.0(7)
C56 N5 C60 115.6(7)
C70 N6 C66 117.2(8)
O16 N7 Gd1 117.8(4)
C74 N7 Gd1 123.7(5)
C74 N7 O16 117.1(6)
C75 N8 Gd1 108.2(5)
C76 N8 Gd1 109.9(5)
C76 N8 C75 109.2(7)
C76 N8 C77 107.3(7)
C77 N8 Gd1 109.6(5)
C77 N8 C75 112.6(7)
C78 N9 Gd1 107.4(5)
C78 N9 C80 108.7(7)
C79 N9 Gd1 110.8(5)
C79 N9 C78 110.0(7)
C79 N9 C80 108.6(6)
C80 N9 Gd1 111.3(5)
O17 N10 Gd1 118.0(4)
C81 N10 Gd1 125.4(6)
C81 N10 O17 115.1(6)
C83 N11 C84 119.7(9)
C83 N11 C85 122.9(9)
C85 N11 C84 117.4(8)
C2 C1 C6 118.9(6)
C2 C1 C17 121.8(6)
C6 C1 C17 118.4(6)
C1 C2 H2 119.2
C1 C2 C3 121.6(6)
C3 C2 H2 119.2
C2 C3 C27 118.5(6)
C4 C3 C2 117.8(6)
C4 C3 C27 122.9(6)
C3 C4 H4 119.2
C3 C4 C5 121.6(6)
C5 C4 H4 119.2
C4 C5 C37 118.6(6)
C6 C5 C4 118.9(6)
C6 C5 C37 121.5(6)
C1 C6 H6 119.5
C5 C6 C1 121.1(6)
C5 C6 H6 119.5
O11 C11 C12 108.0(5)
O11 C11 C41 108.4(5)
O11 C11 C46 109.2(5)
C12 C11 C41 113.0(6)
C12 C11 C46 112.4(5)
C41 C11 C46 105.6(5)
C13 C12 C11 120.1(6)
C13 C12 C17 117.1(7)
C17 C12 C11 122.7(6)
C12 C13 H13 118.4
C14 C13 C12 123.2(7)
C14 C13 H13 118.4
C13 C14 H14 119.8
C13 C14 C15 120.5(7)
C15 C14 H14 119.8
C14 C15 H15 121.0
C14 C15 C16 117.9(7)
C16 C15 H15 121.0
C15 C16 H16 118.6
C17 C16 C15 122.9(7)
C17 C16 H16 118.6
C12 C17 C1 126.1(6)
C16 C17 C1 115.4(6)
C16 C17 C12 118.5(6)
O12 C21 C22 107.8(5)
O12 C21 C51 107.6(5)
O12 C21 C56 106.2(5)
C22 C21 C56 112.7(5)
C51 C21 C22 113.3(6)
C51 C21 C56 108.9(6)
C23 C22 C21 119.1(6)
C23 C22 C27 118.0(7)
C27 C22 C21 122.9(6)
C22 C23 H23 119.0
C24 C23 C22 122.1(7)
C24 C23 H23 119.0
C23 C24 H24 119.9
C23 C24 C25 120.2(7)
C25 C24 H24 119.9
C24 C25 H25 120.7
C24 C25 C26 118.7(7)
C26 C25 H25 120.7
C25 C26 H26 118.8
C25 C26 C27 122.3(7)
C27 C26 H26 118.8
C22 C27 C3 125.8(6)
C26 C27 C3 115.6(6)
C26 C27 C22 118.6(6)
O13 C31 C32 106.9(5)
O13 C31 C61 109.0(5)
O13 C31 C66 107.5(6)
C61 C31 C32 111.9(6)
C61 C31 C66 109.2(6)
C66 C31 C32 112.1(5)
C33 C32 C31 118.6(6)
C37 C32 C31 122.5(6)
C37 C32 C33 118.7(6)
C32 C33 H33 119.6
C34 C33 C32 120.8(7)
C34 C33 H33 119.6
C33 C34 H34 120.2
C35 C34 C33 119.6(7)
C35 C34 H34 120.2
C34 C35 H35 120.1
C36 C35 C34 119.8(7)
C36 C35 H35 120.1
C35 C36 H36 118.8
C35 C36 C37 122.3(7)
C37 C36 H36 118.8
C32 C37 C5 126.6(6)
C32 C37 C36 118.7(6)
C36 C37 C5 114.7(6)
N1 C41 C11 113.1(6)
N1 C41 C42 123.1(7)
C42 C41 C11 123.8(7)
C41 C42 H42 120.8
C41 C42 C43 118.4(8)
C43 C42 H42 120.8
C42 C43 H43 120.7
C44 C43 C42 118.6(8)
C44 C43 H43 120.7
C43 C44 H44 120.0
C43 C44 C45 120.0(7)
C45 C44 H44 120.0
N1 C45 C44 120.0(7)
N1 C45 H45 120.0
C44 C45 H45 120.0
N4 C46 C11 119.2(6)
N4 C46 C47 122.7(6)
C47 C46 C11 118.1(6)
C46 C47 H47 121.0
C48 C47 C46 118.1(7)
C48 C47 H47 121.0
C47 C48 H48 120.3
C49 C48 C47 119.4(8)
C49 C48 H48 120.3
C48 C49 H49 120.8
C48 C49 C50 118.4(7)
C50 C49 H49 120.8
N4 C50 C49 123.5(8)
N4 C50 H50 118.3
C49 C50 H50 118.3
N2 C51 C21 114.6(6)
N2 C51 C52 121.3(6)
C52 C51 C21 124.1(6)
C51 C52 H52 120.7
C53 C52 C51 118.5(7)
C53 C52 H52 120.7
C52 C53 H53 120.3
C52 C53 C54 119.4(6)
C54 C53 H53 120.3
C53 C54 H54 120.5
C55 C54 C53 118.9(7)
C55 C54 H54 120.5
N2 C55 C54 121.5(7)
N2 C55 H55 119.2
C54 C55 H55 119.2
N5 C56 C21 118.3(6)
N5 C56 C57 123.7(7)
C57 C56 C21 118.1(6)
C56 C57 H57 120.4
C58 C57 C56 119.2(8)
C58 C57 H57 120.4
C57 C58 H58 120.7
C57 C58 C59 118.5(8)
C59 C58 H58 120.7
C58 C59 H59 121.2
C60 C59 C58 117.7(8)
C60 C59 H59 121.2
N5 C60 C59 125.3(8)
N5 C60 H60 117.4
C59 C60 H60 117.4
N3 C61 C31 113.4(6)
N3 C61 C62 121.4(6)
C62 C61 C31 125.1(6)
C61 C62 H62 120.5
C61 C62 C63 119.0(7)
C63 C62 H62 120.5
C62 C63 H63 120.7
C64 C63 C62 118.5(7)
C64 C63 H63 120.7
C63 C64 H64 119.8
C65 C64 C63 120.3(7)
C65 C64 H64 119.8
N3 C65 C64 121.1(7)
N3 C65 H65 119.4
C64 C65 H65 119.4
N6 C66 C31 118.5(7)
N6 C66 C67 122.3(7)
C67 C66 C31 119.1(7)
C66 C67 H67 120.5
C66 C67 C68 118.9(8)
C68 C67 H67 120.5
C67 C68 H68 120.3
C69 C68 C67 119.3(9)
C69 C68 H68 120.3
C68 C69 H69 121.1
C70 C69 C68 117.8(9)
C70 C69 H69 121.1
N6 C70 C69 124.4(9)
N6 C70 H70 117.8
C69 C70 H70 117.8
O14 C71 C72 117.6(7)
O15 C71 O14 124.8(7)
O15 C71 C72 117.6(7)
C71 C72 H72A 109.5
C71 C72 H72B 109.5
C71 C72 H72C 109.5
H72A C72 H72B 109.5
H72A C72 H72C 109.5
H72B C72 H72C 109.5
H73A C73 H73B 109.5
H73A C73 H73C 109.5
H73B C73 H73C 109.5
C74 C73 H73A 109.5
C74 C73 H73B 109.5
C74 C73 H73C 109.5
N7 C74 C73 123.1(8)
N7 C74 C75 116.3(7)
C73 C74 C75 120.4(7)
N8 C75 H75A 109.4
N8 C75 H75B 109.4
C74 C75 N8 111.4(7)
C74 C75 H75A 109.4
C74 C75 H75B 109.4
H75A C75 H75B 108.0
N8 C76 H76A 109.5
N8 C76 H76B 109.5
N8 C76 H76C 109.5
H76A C76 H76B 109.5
H76A C76 H76C 109.5
H76B C76 H76C 109.5
N8 C77 H77A 108.8
N8 C77 H77B 108.8
N8 C77 C78 113.8(8)
H77A C77 H77B 107.7
C78 C77 H77A 108.8
C78 C77 H77B 108.8
N9 C78 C77 114.1(8)
N9 C78 H78A 108.7
N9 C78 H78B 108.7
C77 C78 H78A 108.7
C77 C78 H78B 108.7
H78A C78 H78B 107.6
N9 C79 H79A 109.5
N9 C79 H79B 109.5
N9 C79 H79C 109.5
H79A C79 H79B 109.5
H79A C79 H79C 109.5
H79B C79 H79C 109.5
N9 C80 H80A 108.8
N9 C80 H80B 108.8
N9 C80 C81 114.0(7)
H80A C80 H80B 107.7
C81 C80 H80A 108.8
C81 C80 H80B 108.8
N10 C81 C80 116.5(7)
N10 C81 C82 122.2(8)
C82 C81 C80 120.8(8)
C81 C82 H82A 109.5
C81 C82 H82B 109.5
C81 C82 H82C 109.5
H82A C82 H82B 109.5
H82A C82 H82C 109.5
H82B C82 H82C 109.5
O18 C83 N11 126.9(9)
O18 C83 H83 116.5
N11 C83 H83 116.5
N11 C84 H84A 109.5
N11 C84 H84B 109.5
N11 C84 H84C 109.5
H84A C84 H84B 109.5
H84A C84 H84C 109.5
H84B C84 H84C 109.5
N11 C85 H85A 109.5
N11 C85 H85B 109.5
N11 C85 H85C 109.5
H85A C85 H85B 109.5
H85A C85 H85C 109.5
H85B C85 H85C 109.5
O11T S1T O12T 119.7(13)
O11T S1T O13T 114.6(13)
O11T S1T C1T 103.2(11)
O12T S1T O13T 112.8(11)
O12T S1T C1T 102.3(10)
O13T S1T C1T 100.7(10)
F11T C1T S1T 114.1(12)
F11T C1T F12T 104.8(15)
F11T C1T F13T 110.6(15)
F12T C1T S1T 116.5(13)
F12T C1T F13T 100.7(14)
F13T C1T S1T 109.3(12)
O21T S2T C2T 98.8(11)
O22T S2T O21T 108.2(15)
O22T S2T C2T 103.0(12)
O23T S2T O21T 112.5(15)
O23T S2T O22T 122.5(15)
O23T S2T C2T 108.9(14)
F21T C2T S2T 117.7(13)
F21T C2T F22T 103.3(16)
F21T C2T F23T 101.3(16)
F22T C2T S2T 119.0(15)
F22T C2T F23T 99.4(17)
F23T C2T S2T 113.2(13)
C11S O11S C13S 130(2)
O11S C11S H11A 114.4
O11S C11S H11B 114.4
O11S C11S C12S 85.4(16)
H11A C11S H11B 111.5
C12S C11S H11A 114.4
C12S C11S H11B 114.4
C11S C12S H12A 109.5
C11S C12S H12B 109.5
C11S C12S H12C 109.5
H12A C12S H12B 109.5
H12A C12S H12C 109.5
H12B C12S H12C 109.5
O11S C13S H13A 114.1
O11S C13S H13B 114.1
O11S C13S C14S 87.6(17)
H13A C13S H13B 111.2
C14S C13S H13A 114.1
C14S C13S H13B 114.1
C13S C14S H14A 109.5
C13S C14S H14B 109.5
C13S C14S H14C 109.5
H14A C14S H14B 109.5
H14A C14S H14C 109.5
H14B C14S H14C 109.5
C23S O21S C21S 158.4(15)
O21S C21S H21A 114.9
O21S C21S H21B 114.9
O21S C21S C22S 82.2(12)
H21A C21S H21B 112.0
C22S C21S H21A 114.9
C22S C21S H21B 114.9
C21S C22S H22A 109.5
C21S C22S H22B 109.5
C21S C22S H22C 109.5
H22A C22S H22B 109.5
H22A C22S H22C 109.5
H22B C22S H22C 109.5
O21S C23S H23A 113.9
O21S C23S H23B 113.9
O21S C23S C24S 88.6(14)
H23A C23S H23B 111.1
C24S C23S H23A 113.9
C24S C23S H23B 113.9
C23S C24S H24A 109.5
C23S C24S H24B 109.5
C23S C24S H24C 109.5
H24A C24S H24B 109.5
H24A C24S H24C 109.5
H24B C24S H24C 109.5

loop_
_geom_bond_atom_site_label_1
_geom_bond_atom_site_label_2
_geom_bond_distance
Gd1 Mn1 3.3226(11)
Gd1 Mn2 3.2131(10)
Gd1 Mn3 3.2072(11)
Gd1 O1 2.445(5)
Gd1 O2 2.320(4)
Gd1 O3 2.443(5)
Gd1 O15 2.375(5)
Gd1 O18 2.563(6)
Gd1 N7 2.490(6)
Gd1 N8 2.606(7)
Gd1 N9 2.623(7)
Gd1 N10 2.476(6)
Mn1 Mn2 2.8366(14)
Mn1 Mn3 2.8368(14)
Mn1 O1 1.857(4)
Mn1 O3 1.844(5)
Mn1 O4 1.895(4)
Mn1 O11 1.868(4)
Mn1 O14 1.977(5)
Mn1 N1 2.080(6)
Mn2 Mn3 2.8703(14)
Mn2 O1 1.857(4)
Mn2 O2 1.885(4)
Mn2 O4 1.946(4)
Mn2 O12 1.847(5)
Mn2 O16 1.913(5)
Mn2 N2 2.058(5)
Mn3 O2 1.852(5)
Mn3 O3 1.870(4)
Mn3 O4 1.945(4)
Mn3 O13 1.860(4)
Mn3 O17 1.901(5)
Mn3 N3 2.059(6)
O11 C11 1.403(8)
O12 C21 1.416(7)
O13 C31 1.404(8)
O14 C71 1.261(9)
O15 C71 1.210(9)
O16 N7 1.395(8)
O17 N10 1.388(8)
O18 C83 1.255(10)
N1 C41 1.328(9)
N1 C45 1.349(9)
N2 C51 1.325(9)
N2 C55 1.349(9)
N3 C61 1.355(9)
N3 C65 1.342(9)
N4 C46 1.322(9)
N4 C50 1.339(10)
N5 C56 1.330(9)
N5 C60 1.349(10)
N6 C66 1.352(10)
N6 C70 1.314(11)
N7 C74 1.261(10)
N8 C75 1.521(11)
N8 C76 1.446(11)
N8 C77 1.492(11)
N9 C78 1.487(11)
N9 C79 1.475(10)
N9 C80 1.489(10)
N10 C81 1.274(10)
N11 C83 1.305(11)
N11 C84 1.506(13)
N11 C85 1.489(12)
C1 C2 1.377(10)
C1 C6 1.396(10)
C1 C17 1.523(10)
C2 H2 0.9500
C2 C3 1.413(9)
C3 C4 1.385(10)
C3 C27 1.502(9)
C4 H4 0.9500
C4 C5 1.400(9)
C5 C6 1.383(9)
C5 C37 1.518(9)
C6 H6 0.9500
C11 C12 1.526(10)
C11 C41 1.545(9)
C11 C46 1.558(9)
C12 C13 1.395(10)
C12 C17 1.429(10)
C13 H13 0.9500
C13 C14 1.370(11)
C14 H14 0.9500
C14 C15 1.371(11)
C15 H15 0.9500
C15 C16 1.404(10)
C16 H16 0.9500
C16 C17 1.384(11)
C21 C22 1.522(10)
C21 C51 1.510(10)
C21 C56 1.567(10)
C22 C23 1.409(10)
C22 C27 1.411(10)
C23 H23 0.9500
C23 C24 1.374(11)
C24 H24 0.9500
C24 C25 1.381(11)
C25 H25 0.9500
C25 C26 1.393(10)
C26 H26 0.9500
C26 C27 1.395(10)
C31 C32 1.547(10)
C31 C61 1.514(9)
C31 C66 1.542(10)
C32 C33 1.412(10)
C32 C37 1.391(10)
C33 H33 0.9500
C33 C34 1.406(11)
C34 H34 0.9500
C34 C35 1.370(11)
C35 H35 0.9500
C35 C36 1.369(10)
C36 H36 0.9500
C36 C37 1.405(10)
C41 C42 1.374(11)
C42 H42 0.9500
C42 C43 1.386(11)
C43 H43 0.9500
C43 C44 1.386(12)
C44 H44 0.9500
C44 C45 1.391(11)
C45 H45 0.9500
C46 C47 1.401(10)
C47 H47 0.9500
C47 C48 1.388(10)
C48 H48 0.9500
C48 C49 1.371(12)
C49 H49 0.9500
C49 C50 1.377(12)
C50 H50 0.9500
C51 C52 1.399(9)
C52 H52 0.9500
C52 C53 1.377(10)
C53 H53 0.9500
C53 C54 1.394(10)
C54 H54 0.9500
C54 C55 1.364(10)
C55 H55 0.9500
C56 C57 1.388(10)
C57 H57 0.9500
C57 C58 1.376(11)
C58 H58 0.9500
C58 C59 1.391(12)
C59 H59 0.9500
C59 C60 1.370(12)
C60 H60 0.9500
C61 C62 1.373(10)
C62 H62 0.9500
C62 C63 1.385(10)
C63 H63 0.9500
C63 C64 1.383(11)
C64 H64 0.9500
C64 C65 1.359(10)
C65 H65 0.9500
C66 C67 1.371(11)
C67 H67 0.9500
C67 C68 1.374(12)
C68 H68 0.9500
C68 C69 1.374(14)
C69 H69 0.9500
C69 C70 1.373(13)
C70 H70 0.9500
C71 C72 1.523(10)
C72 H72A 0.9800
C72 H72B 0.9800
C72 H72C 0.9800
C73 H73A 0.9800
C73 H73B 0.9800
C73 H73C 0.9800
C73 C74 1.488(11)
C74 C75 1.504(11)
C75 H75A 0.9900
C75 H75B 0.9900
C76 H76A 0.9800
C76 H76B 0.9800
C76 H76C 0.9800
C77 H77A 0.9900
C77 H77B 0.9900
C77 C78 1.500(13)
C78 H78A 0.9900
C78 H78B 0.9900
C79 H79A 0.9800
C79 H79B 0.9800
C79 H79C 0.9800
C80 H80A 0.9900
C80 H80B 0.9900
C80 C81 1.499(12)
C81 C82 1.498(12)
C82 H82A 0.9800
C82 H82B 0.9800
C82 H82C 0.9800
C83 H83 0.9500
C84 H84A 0.9800
C84 H84B 0.9800
C84 H84C 0.9800
C85 H85A 0.9800
C85 H85B 0.9800
C85 H85C 0.9800
O11T S1T 1.414(12)
O12T S1T 1.445(12)
O13T S1T 1.462(13)
S1T C1T 1.794(19)
C1T F11T 1.284(13)
C1T F12T 1.292(14)
C1T F13T 1.308(14)
O21T S2T 1.515(14)
O22T S2T 1.432(14)
O23T S2T 1.404(13)
S2T C2T 1.766(19)
C2T F21T 1.272(14)
C2T F22T 1.284(15)
C2T F23T 1.288(15)
O11S C11S 1.71(2)
O11S C13S 1.72(2)
C11S H11A 0.9900
C11S H11B 0.9900
C11S C12S 1.76(3)
C12S H12A 0.9800
C12S H12B 0.9800
C12S H12C 0.9800
C13S H13A 0.9900
C13S H13B 0.9900
C13S C14S 1.80(3)
C14S H14A 0.9800
C14S H14B 0.9800
C14S H14C 0.9800
O21S C21S 1.653(19)
O21S C23S 1.64(2)
C21S H21A 0.9900
C21S H21B 0.9900
C21S C22S 1.78(3)
C22S H22A 0.9800
C22S H22B 0.9800
C22S H22C 0.9800
C23S H23A 0.9900
C23S H23B 0.9900
C23S C24S 1.77(3)
C24S H24A 0.9800
C24S H24B 0.9800
C24S H24C 0.9800

loop_
_geom_torsion_atom_site_label_1
_geom_torsion_atom_site_label_2
_geom_torsion_atom_site_label_3
_geom_torsion_atom_site_label_4
_geom_torsion
Gd1 Mn1 O1 Mn2 97.6(2)
Gd1 Mn1 O3 Mn3 -97.2(2)
Gd1 Mn1 O4 Mn2 -47.92(15)
Gd1 Mn1 O4 Mn3 47.67(15)
Gd1 Mn1 O11 C11 153.3(3)
Gd1 Mn2 O1 Mn1 -101.4(2)
Gd1 Mn2 O2 Mn3 101.9(2)
Gd1 Mn2 O12 C21 141.9(4)
Gd1 Mn3 O2 Mn2 -101.3(2)
Gd1 Mn3 O3 Mn1 101.8(2)
Gd1 Mn3 O13 C31 141.2(4)
Gd1 O15 C71 O14 -6.1(11)
Gd1 O15 C71 C72 174.7(4)
Gd1 O18 C83 N11 -140.8(8)
Gd1 N7 C74 C73 163.9(6)
Gd1 N7 C74 C75 -10.8(10)
Gd1 N8 C75 C74 42.4(8)
Gd1 N8 C77 C78 37.8(10)
Gd1 N9 C78 C77 45.3(9)
Gd1 N9 C80 C81 -30.7(8)
Gd1 N10 C81 C80 9.9(10)
Gd1 N10 C81 C82 -161.8(6)
Mn1 Mn2 O1 Gd1 101.4(2)
Mn1 Mn2 O2 Gd1 -59.12(14)
Mn1 Mn2 O2 Mn3 42.77(16)
Mn1 Mn2 O12 C21 -163.4(4)
Mn1 Mn3 O2 Gd1 58.54(13)
Mn1 Mn3 O2 Mn2 -42.74(16)
Mn1 Mn3 O3 Gd1 -101.8(2)
Mn1 Mn3 O13 C31 -115.6(4)
Mn1 O11 C11 C12 145.1(4)
Mn1 O11 C11 C41 22.2(6)
Mn1 O11 C11 C46 -92.4(5)
Mn1 O14 C71 O15 9.3(10)
Mn1 O14 C71 C72 -171.5(4)
Mn1 N1 C41 C11 6.4(7)
Mn1 N1 C41 C42 -173.5(5)
Mn1 N1 C45 C44 171.8(5)
Mn2 Mn1 O1 Gd1 -97.6(2)
Mn2 Mn1 O3 Gd1 52.41(13)
Mn2 Mn1 O3 Mn3 -44.76(17)
Mn2 Mn1 O4 Mn3 95.6(2)
Mn2 Mn1 O11 C11 -103.6(4)
Mn2 Mn3 O2 Gd1 101.3(2)
Mn2 Mn3 O3 Gd1 -57.62(11)
Mn2 Mn3 O3 Mn1 44.17(17)
Mn2 Mn3 O13 C31 -164.2(4)
Mn2 O12 C21 C22 147.0(4)
Mn2 O12 C21 C51 24.5(7)
Mn2 O12 C21 C56 -92.0(5)
Mn2 O16 N7 Gd1 11.1(5)
Mn2 O16 N7 C74 178.2(6)
Mn2 N2 C51 C21 -1.7(7)
Mn2 N2 C51 C52 178.9(5)
Mn2 N2 C55 C54 179.7(5)
Mn3 Mn1 O1 Gd1 -52.69(12)
Mn3 Mn1 O1 Mn2 44.92(17)
Mn3 Mn1 O3 Gd1 97.2(2)
Mn3 Mn1 O4 Mn2 -95.6(2)
Mn3 Mn1 O11 C11 -155.4(4)
Mn3 Mn2 O1 Gd1 57.12(11)
Mn3 Mn2 O1 Mn1 -44.30(17)
Mn3 Mn2 O2 Gd1 -101.9(2)
Mn3 Mn2 O12 C21 -112.0(4)
Mn3 O13 C31 C32 146.5(4)
Mn3 O13 C31 C61 25.4(7)
Mn3 O13 C31 C66 -93.0(5)
Mn3 O17 N10 Gd1 -7.0(5)
Mn3 O17 N10 C81 -173.6(5)
Mn3 N3 C61 C31 -3.9(7)
Mn3 N3 C61 C62 176.8(6)
Mn3 N3 C65 C64 -177.9(5)
O1 Mn1 O3 Gd1 12.33(19)
O1 Mn1 O3 Mn3 -84.8(2)
O1 Mn1 O4 Mn2 -1.8(2)
O1 Mn1 O4 Mn3 93.8(2)
O1 Mn2 O2 Gd1 -19.2(2)
O1 Mn2 O2 Mn3 82.7(2)
O1 Mn2 O12 C21 156.3(4)
O2 Mn2 O1 Gd1 18.01(19)
O2 Mn2 O1 Mn1 -83.4(2)
O2 Mn2 O12 C21 -64.2(12)
O2 Mn3 O3 Gd1 -17.70(18)
O2 Mn3 O3 Mn1 84.1(2)
O2 Mn3 O13 C31 155.6(5)
O3 Mn1 O1 Gd1 -12.30(19)
O3 Mn1 O1 Mn2 85.3(2)
O3 Mn1 O4 Mn2 -93.9(2)
O3 Mn1 O4 Mn3 1.68(19)
O3 Mn1 O11 C11 163.9(4)
O3 Mn3 O2 Gd1 18.9(2)
O3 Mn3 O2 Mn2 -82.4(2)
O4 Mn1 O1 Gd1 -95.69(19)
O4 Mn1 O1 Mn2 1.9(2)
O4 Mn1 O3 Gd1 95.40(19)
O4 Mn1 O3 Mn3 -1.8(2)
O4 Mn1 O11 C11 -112.1(4)
O4 Mn2 O1 Gd1 99.54(18)
O4 Mn2 O1 Mn1 -1.9(2)
O4 Mn2 O2 Gd1 -100.71(19)
O4 Mn2 O2 Mn3 1.18(19)
O4 Mn2 O12 C21 -121.6(4)
O4 Mn3 O2 Gd1 100.10(19)
O4 Mn3 O2 Mn2 -1.17(19)
O4 Mn3 O3 Gd1 -100.06(18)
O4 Mn3 O3 Mn1 1.7(2)
O4 Mn3 O13 C31 -121.6(5)
O11 Mn1 O3 Gd1 -170.70(18)
O11 Mn1 O3 Mn3 92.1(2)
O11 Mn1 O4 Mn2 171.48(19)
O11 Mn1 O4 Mn3 -92.9(2)
O11 C11 C12 C13 122.6(7)
O11 C11 C12 C17 -53.4(8)
O11 C11 C41 N1 -17.1(7)
O11 C11 C41 C42 162.8(6)
O11 C11 C46 N4 145.5(7)
O11 C11 C46 C47 -36.7(8)
O12 Mn2 O1 Gd1 -169.03(17)
O12 Mn2 O1 Mn1 89.6(2)
O12 Mn2 O2 Gd1 -159.0(10)
O12 Mn2 O2 Mn3 -57.1(11)
O12 C21 C22 C23 131.4(6)
O12 C21 C22 C27 -45.2(8)
O12 C21 C51 N2 -12.9(8)
O12 C21 C51 C52 166.5(6)
O12 C21 C56 N5 132.9(6)
O12 C21 C56 C57 -45.3(8)
O13 Mn3 O2 Gd1 -166.01(19)
O13 Mn3 O2 Mn2 92.7(2)
O13 C31 C32 C33 129.9(6)
O13 C31 C32 C37 -46.4(8)
O13 C31 C61 N3 -12.1(8)
O13 C31 C61 C62 167.2(7)
O13 C31 C66 N6 137.3(6)
O13 C31 C66 C67 -44.6(8)
O14 Mn1 O1 Gd1 79.60(19)
O14 Mn1 O1 Mn2 177.2(2)
O14 Mn1 O3 Gd1 -79.42(19)
O14 Mn1 O3 Mn3 -176.6(2)
O14 Mn1 O11 C11 71.9(4)
O16 Mn2 O1 Gd1 -72.99(19)
O16 Mn2 O1 Mn1 -174.4(2)
O16 Mn2 O2 Gd1 71.8(2)
O16 Mn2 O2 Mn3 173.7(2)
O16 Mn2 O12 C21 64.6(5)
O16 N7 C74 C73 -2.3(11)
O16 N7 C74 C75 -177.1(6)
O17 Mn3 O2 Gd1 -70.1(2)
O17 Mn3 O2 Mn2 -171.4(2)
O17 Mn3 O3 Gd1 74.51(19)
O17 Mn3 O3 Mn1 176.3(2)
O17 Mn3 O13 C31 63.1(5)
O17 N10 C81 C80 175.3(6)
O17 N10 C81 C82 3.6(11)
N1 Mn1 O1 Gd1 167.42(18)
N1 Mn1 O1 Mn2 -95.0(2)
N1 Mn1 O4 Mn2 91.1(2)
N1 Mn1 O4 Mn3 -173.3(2)
N1 Mn1 O11 C11 -15.5(4)
N1 C41 C42 C43 1.9(11)
N2 Mn2 O2 Gd1 158.3(2)
N2 Mn2 O2 Mn3 -99.8(2)
N2 Mn2 O12 C21 -20.7(4)
N2 C51 C52 C53 1.4(11)
N3 Mn3 O3 Gd1 160.73(19)
N3 Mn3 O3 Mn1 -97.5(2)
N3 Mn3 O13 C31 -22.2(5)
N3 C61 C62 C63 1.9(11)
N4 C46 C47 C48 0.0(11)
N5 C56 C57 C58 -0.1(11)
N6 C66 C67 C68 -2.1(12)
N7 C74 C75 N8 -23.7(10)
N8 C77 C78 N9 -59.5(11)
N9 C80 C81 N10 16.0(10)
N9 C80 C81 C82 -172.2(7)
C1 C2 C3 C4 2.4(10)
C1 C2 C3 C27 172.2(6)
C2 C1 C6 C5 2.5(10)
C2 C1 C17 C12 -65.1(10)
C2 C1 C17 C16 113.7(8)
C2 C3 C4 C5 -1.2(10)
C2 C3 C27 C22 128.3(7)
C2 C3 C27 C26 -53.5(8)
C3 C4 C5 C6 0.7(10)
C3 C4 C5 C37 169.2(6)
C4 C3 C27 C22 -62.5(10)
C4 C3 C27 C26 115.7(8)
C4 C5 C6 C1 -1.3(10)
C4 C5 C37 C32 125.3(7)
C4 C5 C37 C36 -55.3(9)
C6 C1 C2 C3 -3.0(10)
C6 C1 C17 C12 125.6(8)
C6 C1 C17 C16 -55.6(9)
C6 C5 C37 C32 -66.6(10)
C6 C5 C37 C36 112.8(7)
C11 C12 C13 C14 -175.6(7)
C11 C12 C17 C1 -6.1(11)
C11 C12 C17 C16 175.2(7)
C11 C41 C42 C43 -178.0(7)
C11 C46 C47 C48 -177.8(7)
C12 C11 C41 N1 -136.9(6)
C12 C11 C41 C42 43.0(9)
C12 C11 C46 N4 -94.6(8)
C12 C11 C46 C47 83.2(8)
C12 C13 C14 C15 -0.2(12)
C13 C12 C17 C1 177.8(7)
C13 C12 C17 C16 -0.9(10)
C13 C14 C15 C16 0.0(11)
C14 C15 C16 C17 -0.3(11)
C15 C16 C17 C1 -178.1(7)
C15 C16 C17 C12 0.8(11)
C17 C1 C2 C3 -172.2(6)
C17 C1 C6 C5 172.0(6)
C17 C12 C13 C14 0.6(11)
C21 C22 C23 C24 -173.5(6)
C21 C22 C27 C3 -10.6(10)
C21 C22 C27 C26 171.3(6)
C21 C51 C52 C53 -178.0(7)
C21 C56 C57 C58 177.9(7)
C22 C21 C51 N2 -132.0(6)
C22 C21 C51 C52 47.5(9)
C22 C21 C56 N5 -109.3(7)
C22 C21 C56 C57 72.5(8)
C22 C23 C24 C25 0.8(11)
C23 C22 C27 C3 172.7(6)
C23 C22 C27 C26 -5.4(9)
C23 C24 C25 C26 -2.7(11)
C24 C25 C26 C27 0.6(11)
C25 C26 C27 C3 -174.7(6)
C25 C26 C27 C22 3.5(10)
C27 C3 C4 C5 -170.5(6)
C27 C22 C23 C24 3.4(10)
C31 C32 C33 C34 -175.6(6)
C31 C32 C37 C5 -6.9(11)
C31 C32 C37 C36 173.7(6)
C31 C61 C62 C63 -177.4(7)
C31 C66 C67 C68 179.8(7)
C32 C31 C61 N3 -130.1(6)
C32 C31 C61 C62 49.2(9)
C32 C31 C66 N6 -105.5(7)
C32 C31 C66 C67 72.6(8)
C32 C33 C34 C35 1.2(11)
C33 C32 C37 C5 176.8(6)
C33 C32 C37 C36 -2.6(10)
C33 C34 C35 C36 -1.4(11)
C34 C35 C36 C37 -0.4(11)
C35 C36 C37 C5 -177.0(6)
C35 C36 C37 C32 2.5(10)
C37 C5 C6 C1 -169.5(6)
C37 C32 C33 C34 0.8(10)
C41 N1 C45 C44 -2.6(9)
C41 C11 C12 C13 -117.4(7)
C41 C11 C12 C17 66.6(9)
C41 C11 C46 N4 29.1(9)
C41 C11 C46 C47 -153.1(7)
C41 C42 C43 C44 -3.9(11)
C42 C43 C44 C45 2.8(11)
C43 C44 C45 N1 0.4(11)
C45 N1 C41 C11 -178.7(5)
C45 N1 C41 C42 1.4(10)
C46 N4 C50 C49 -4.1(13)
C46 C11 C12 C13 2.0(9)
C46 C11 C12 C17 -174.0(6)
C46 C11 C41 N1 99.8(6)
C46 C11 C41 C42 -80.3(8)
C46 C47 C48 C49 -1.1(11)
C47 C48 C49 C50 -0.3(12)
C48 C49 C50 N4 3.0(14)
C50 N4 C46 C11 -179.8(7)
C50 N4 C46 C47 2.5(12)
C51 N2 C55 C54 -2.5(10)
C51 C21 C22 C23 -109.7(7)
C51 C21 C22 C27 73.7(8)
C51 C21 C56 N5 17.2(8)
C51 C21 C56 C57 -160.9(6)
C51 C52 C53 C54 -1.9(11)
C52 C53 C54 C55 0.2(11)
C53 C54 C55 N2 2.0(11)
C55 N2 C51 C21 -179.8(6)
C55 N2 C51 C52 0.7(10)
C56 N5 C60 C59 -1.8(13)
C56 C21 C22 C23 14.5(8)
C56 C21 C22 C27 -162.1(6)
C56 C21 C51 N2 101.8(7)
C56 C21 C51 C52 -78.8(8)
C56 C57 C58 C59 -1.8(11)
C57 C58 C59 C60 1.8(12)
C58 C59 C60 N5 0.0(14)
C60 N5 C56 C21 -176.2(7)
C60 N5 C56 C57 1.8(11)
C61 N3 C65 C64 -0.6(10)
C61 C31 C32 C33 -110.8(7)
C61 C31 C32 C37 72.9(8)
C61 C31 C66 N6 19.1(9)
C61 C31 C66 C67 -162.7(7)
C61 C62 C63 C64 -1.4(11)
C62 C63 C64 C65 0.0(12)
C63 C64 C65 N3 1.0(12)
C65 N3 C61 C31 178.5(6)
C65 N3 C61 C62 -0.9(10)
C66 N6 C70 C69 -0.8(13)
C66 C31 C32 C33 12.3(9)
C66 C31 C32 C37 -164.0(6)
C66 C31 C61 N3 105.2(6)
C66 C31 C61 C62 -75.5(9)
C66 C67 C68 C69 -0.5(14)
C67 C68 C69 C70 2.3(14)
C68 C69 C70 N6 -1.7(15)
C70 N6 C66 C31 -179.2(7)
C70 N6 C66 C67 2.8(11)
C73 C74 C75 N8 161.5(7)
C75 N8 C77 C78 -82.7(9)
C76 N8 C75 C74 -77.3(9)
C76 N8 C77 C78 157.1(8)
C77 N8 C75 C74 163.6(7)
C78 N9 C80 C81 -148.8(7)
C79 N9 C78 C77 -75.4(9)
C79 N9 C80 C81 91.6(8)
C80 N9 C78 C77 165.8(8)
C84 N11 C83 O18 1.1(15)
C85 N11 C83 O18 179.9(9)
O11T S1T C1T F11T 173.6(17)
O11T S1T C1T F12T 51.2(17)
O11T S1T C1T F13T -61.9(16)
O12T S1T C1T F11T -61.5(15)
O12T S1T C1T F12T 176.2(14)
O12T S1T C1T F13T 63.0(13)
O13T S1T C1T F11T 54.9(15)
O13T S1T C1T F12T -67.4(15)
O13T S1T C1T F13T 179.4(13)
O21T S2T C2T F21T 62.7(18)
O21T S2T C2T F22T -171.2(19)
O21T S2T C2T F23T -55.1(19)
O22T S2T C2T F21T -48(2)
O22T S2T C2T F22T 78(2)
O22T S2T C2T F23T -166.2(19)
O23T S2T C2T F21T -179.8(18)
O23T S2T C2T F22T -54(2)
O23T S2T C2T F23T 62(2)
C11S O11S C13S C14S -160(3)
C13S O11S C11S C12S -158(3)
C21S O21S C23S C24S 5(5)
C23S O21S C21S C22S 178(4)
